data_9003430
loop_
_publ_author_name
'Thompson, R. M.'
'Downs, R. T.'

_publ_section_title
;Model pyroxenes II: Structural variation as a function of tetrahedral
 rotation model orthoenstatite at 8.10 GPa after Hugh-Jones and Angel (1994)
 with O3A-O3A-O3A angle = 158.5, O3B-O3B-O3B angle = 136.4, and model oxygen
 radius = 1.276
;
_journal_name_full 'American Mineralogist'
_journal_page_first 614
_journal_page_last 628
_journal_volume 89
_journal_year 2004
_chemical_formula_sum 'Mg O3 Si'
_chemical_name_mineral Pyroxene-ideal
_space_group_IT_number 61
_symmetry_space_group_name_Hall '-P 2ac 2ab'
_symmetry_space_group_name_H-M 'P b c a'
_cell_angle_alpha 90
_cell_angle_beta 90
_cell_angle_gamma 90
_cell_formula_units_Z 16
_cell_length_a 18.027
_cell_length_b 8.683
_cell_length_c 5.013
_cell_volume 784.677
_database_code_amcsd 0003519
_exptl_crystal_density_diffrn 3.399
_cod_original_formula_sum 'Mg Si O3'
_cod_database_code 9003430

loop_
_space_group_symop_operation_xyz
x,y,z
x,1/2-y,1/2+z
-x,1/2+y,1/2-z
1/2-x,1/2+y,z
1/2+x,1/2-y,-z
1/2+x,y,1/2-z
1/2-x,-y,1/2+z
-x,-y,-z

loop_
_atom_site_label
_atom_site_fract_x
_atom_site_fract_y
_atom_site_fract_z
Mg1 0.37330 0.66667 0.85900
Mg2 0.37330 0.50000 0.35900
SiA 0.27890 0.33333 0.08040
SiB 0.46940 0.33333 0.80770
O1A 0.19220 0.33333 0.08040
O2A 0.30780 0.50000 0.02560
O3A 0.30780 0.22260 0.85780
O1B 0.56110 0.33333 0.80770
O2B 0.43890 0.50000 0.69230
O3B 0.43890 0.19230 0.61540

loop_
_cod_changelog_entry_id
_cod_changelog_entry_author
_cod_changelog_entry_date
_cod_changelog_entry_text
1
;cod-tools version 3.10.1
Id: cif_fix_AMCSD_atom_labels 10224 2024-08-07 11:09:31Z saulius
;
2024-08-07T19:38:59+03:00
;Changed the following '_atom_site_label' values:
the first duplicated label 'Mg'  converted to 'Mg1'
duplicated label 'Mg' at index 1 converted to 'Mg2'
;

loop_
_cod_related_entry_id
_cod_related_entry_database
_cod_related_entry_code
1 AMCSD 0003519
